data_7248987
loop_
_publ_author_name
'Basanova, Elizaveta Ivanovna'
'Kulikova, Ekaterina'
'Bormotov, Nikolai I.'
'Serova, Olga'
'Shishkina, Larisa'
'Ovchinnikova, Alyona'
'Odnoshevskiy, Dmitry'
'Pyankov, Oleg'
'Agafonov, Alexander'
'Yarovaya, Olga'
'Borisevich, Sophia'
'Ilyina, Margarita'
'Kolybalov, Dmitry'
'Arkhipov, Sergey'
'Bogdanov, Nikita'
'Pavlova, Marina A.'
'Salakhutdinov, Nariman'
'Perevalov, Valery P.'
'Nikitina, Polina A.'

_publ_section_title
;
 2-Aryl-1-hydroxyimidazoles possessing antiviral activity against wide
 range of orthopoxviruses including Variola virus.
;
_journal_name_full 'RSC Medicinal Chemistry'
_journal_paper_doi 10.1039/D4MD00181H
_journal_year 2024
_chemical_formula_moiety 'C13 H11 N3 O2'
_chemical_formula_sum 'C13 H11 N3 O2'
_chemical_formula_weight 241.25
_chemical_name_systematic 4-(5-acetyl-1-hydroxy-4-methyl-1H-imidazol-2-yl)benzonitrile
_space_group_crystal_system monoclinic
_space_group_IT_number 14
_space_group_name_Hall '-P 2ybc'
_space_group_name_H-M_alt 'P 1 21/c 1'
_atom_sites_solution_hydrogens geom
_audit_creation_date 2024-03-14
_audit_creation_method
;
Olex2 1.5
(compiled 2022.04.07 svn.rca3783a0 for OlexSys, GUI svn.r6498)
;
_audit_update_record
;
2024-03-14 deposited with the CCDC.	2024-06-26 downloaded from the CCDC.
;
_cell_angle_alpha 90
_cell_angle_beta 93.350(8)
_cell_angle_gamma 90
_cell_formula_units_Z 4
_cell_length_a 13.6508(11)
_cell_length_b 6.9360(8)
_cell_length_c 12.6244(12)
_cell_measurement_reflns_used 2551
_cell_measurement_temperature 293(2)
_cell_measurement_theta_max 28.0470
_cell_measurement_theta_min 3.2410
_cell_volume 1193.3(2)
_computing_cell_refinement 'CrysAlisPro 1.171.41.120a (Rigaku OD, 2021)'
_computing_data_collection 'CrysAlisPro 1.171.41.120a (Rigaku OD, 2021)'
_computing_data_reduction 'CrysAlisPro 1.171.41.120a (Rigaku OD, 2021)'
_computing_molecular_graphics 'Olex2 1.5 (Dolomanov et al., 2009)'
_computing_publication_material 'Olex2 1.5 (Dolomanov et al., 2009)'
_computing_structure_refinement 'SHELXL 2017/1 (Sheldrick, 2015)'
_computing_structure_solution 'SHELXT 2018/2 (Sheldrick, 2018)'
_diffrn_ambient_temperature 293(2)
_diffrn_detector_area_resol_mean 5.8140
_diffrn_measured_fraction_theta_full 0.990
_diffrn_measured_fraction_theta_max 0.856
_diffrn_measurement_details
;
List of Runs (angles in degrees, time in seconds):

  # Type    Start    End  Width  t~exp~   \w     \q     \k     \f   Frames
#--------------------------------------------------------------------------
  1  \w    -90.00  90.00   1.00   60.00    --    0.00   0.00  45.00  180
  2  \w    -30.00  90.00   1.00   60.00    --    0.00  72.00  45.00  120
;
_diffrn_measurement_device 'abstract diffractometer'
_diffrn_measurement_device_type 'Tongda TD-5000'
_diffrn_measurement_method '\w scans'
_diffrn_radiation_type MoK\a
_diffrn_radiation_wavelength 0.71073
_diffrn_reflns_av_R_equivalents 0.0422
_diffrn_reflns_av_unetI/netI 0.0367
_diffrn_reflns_Laue_measured_fraction_full 0.990
_diffrn_reflns_Laue_measured_fraction_max 0.856
_diffrn_reflns_limit_h_max 18
_diffrn_reflns_limit_h_min -16
_diffrn_reflns_limit_k_max 9
_diffrn_reflns_limit_k_min -9
_diffrn_reflns_limit_l_max 15
_diffrn_reflns_limit_l_min -16
_diffrn_reflns_number 12229
_diffrn_reflns_point_group_measured_fraction_full 0.990
_diffrn_reflns_point_group_measured_fraction_max 0.856
_diffrn_reflns_theta_full 25.242
_diffrn_reflns_theta_max 28.141
_diffrn_reflns_theta_min 3.233
_exptl_absorpt_coefficient_mu 0.094
_exptl_absorpt_correction_T_max 1.00000
_exptl_absorpt_correction_T_min 0.51656
_exptl_absorpt_correction_type multi-scan
_exptl_absorpt_process_details
;
CrysAlisPro 1.171.41.120a (Rigaku Oxford Diffraction, 2021)
Empirical absorption correction using spherical harmonics,
implemented in SCALE3 ABSPACK scaling algorithm.
;
_exptl_crystal_colour colourless
_exptl_crystal_colour_primary colourless
_exptl_crystal_density_diffrn 1.343
_exptl_crystal_description block
_exptl_crystal_F_000 504
_exptl_crystal_preparation 'chemical synthesis'
_exptl_crystal_recrystallization_method 'Re-crystallisation from solvent: acetone'
_exptl_crystal_size_max 0.2
_exptl_crystal_size_mid 0.04
_exptl_crystal_size_min 0.04
_refine_diff_density_max 0.144
_refine_diff_density_min -0.196
_refine_diff_density_rms 0.034
_refine_ls_extinction_method none
_refine_ls_goodness_of_fit_ref 1.045
_refine_ls_hydrogen_treatment constr
_refine_ls_matrix_type full
_refine_ls_number_parameters 166
_refine_ls_number_reflns 2501
_refine_ls_number_restraints 0
_refine_ls_restrained_S_all 1.045
_refine_ls_R_factor_all 0.0745
_refine_ls_R_factor_gt 0.0484
_refine_ls_shift/su_max 0.000
_refine_ls_shift/su_mean 0.000
_refine_ls_structure_factor_coef Fsqd
_refine_ls_weighting_details 'w=1/[\s^2^(Fo^2^)+(0.0734P)^2^+0.1051P] where P=(Fo^2^+2Fc^2^)/3'
_refine_ls_weighting_scheme calc
_refine_ls_wR_factor_gt 0.1284
_refine_ls_wR_factor_ref 0.1411
_reflns_Friedel_coverage 0.000
_reflns_number_gt 1729
_reflns_number_total 2501
_reflns_threshold_expression 'I > 2\s(I)'
_cod_data_source_file d4md00181h2.cif
_cod_data_source_block 4b_pani116_ch3coch3
_cod_database_code 7248987
_shelx_shelxl_version_number 2017/1
_shelx_space_group_comment
;
The symmetry employed for this shelxl refinement is uniquely defined
by the following loop, which should always be used as a source of
symmetry information in preference to the above space-group names.
They are only intended as comments.
;
_shelx_estimated_absorpt_t_max 0.996
_shelx_estimated_absorpt_t_min 0.981
_olex2_refinement_description
;
1. Fixed Uiso
 At 1.2 times of:
  All C(H) groups
 At 1.5 times of:
  All C(H,H,H) groups, All O(H) groups
2.a Aromatic/amide H refined with riding coordinates:
 C2A(H2A), C6A(H6A), C3A(H3A), C5A(H5A)
2.b Idealised Me refined as rotating group:
 C7(H7A,H7B,H7C), C13(H13A,H13B,H13C)
2.c Idealised tetrahedral OH refined as rotating group:
 O3(H3)
;
_olex2_submission_special_instructions 'No special instructions were received'
_oxdiff_exptl_absorpt_empirical_details
;
Empirical correction (ABSPACK) includes:
- Absorption correction using spherical harmonics
- Frame scaling
;

loop_
_space_group_symop_operation_xyz
'x, y, z'
'-x, y+1/2, -z+1/2'
'-x, -y, -z'
'x, -y-1/2, z-1/2'

loop_
_atom_site_label
_atom_site_type_symbol
_atom_site_fract_x
_atom_site_fract_y
_atom_site_fract_z
_atom_site_U_iso_or_equiv
_atom_site_adp_type
_atom_site_occupancy
_atom_site_site_symmetry_order
_atom_site_calc_flag
_atom_site_refinement_flags_posn
_atom_site_refinement_flags_adp
_atom_site_refinement_flags_occupancy
_atom_site_disorder_assembly
_atom_site_disorder_group
O3 O 0.38408(9) 0.6213(2) 0.43023(9) 0.0661(4) Uani 1 1 d . . . . .
H3 H 0.341369 0.619897 0.473279 0.099 Uiso 1 1 calc R U . . .
N1 N 0.34153(10) 0.59799(19) 0.32940(11) 0.0466(4) Uani 1 1 d . . . . .
N3 N 0.32328(10) 0.5735(2) 0.15687(11) 0.0516(4) Uani 1 1 d . . . . .
O4 O 0.20755(11) 0.5851(3) 0.48320(11) 0.0868(5) Uani 1 1 d . . . . .
C2 C 0.38873(11) 0.5924(2) 0.24000(13) 0.0434(4) Uani 1 1 d . . . . .
C1A C 0.49513(11) 0.5998(2) 0.22965(13) 0.0439(4) Uani 1 1 d . . . . .
C5 C 0.24121(11) 0.5838(2) 0.30584(13) 0.0481(4) Uani 1 1 d . . . . .
C4 C 0.23357(11) 0.5674(2) 0.19626(14) 0.0507(4) Uani 1 1 d . . . . .
C2A C 0.56384(12) 0.5876(2) 0.31534(14) 0.0533(4) Uani 1 1 d . . . . .
H2A H 0.543097 0.580696 0.384107 0.064 Uiso 1 1 calc R U . . .
C6A C 0.52783(12) 0.6133(2) 0.12813(14) 0.0536(4) Uani 1 1 d . . . . .
H6A H 0.482301 0.624676 0.070736 0.064 Uiso 1 1 calc R U . . .
C4A C 0.69422(12) 0.5952(2) 0.19666(15) 0.0517(4) Uani 1 1 d . . . . .
C3A C 0.66278(12) 0.5857(3) 0.29811(15) 0.0566(5) Uani 1 1 d . . . . .
H3A H 0.708522 0.578012 0.355511 0.068 Uiso 1 1 calc R U . . .
N2 N 0.87994(13) 0.5844(3) 0.16566(18) 0.0871(6) Uani 1 1 d . . . . .
C5A C 0.62668(12) 0.6101(3) 0.11042(15) 0.0580(5) Uani 1 1 d . . . . .
H5A H 0.647710 0.617898 0.041800 0.070 Uiso 1 1 calc R U . . .
C6 C 0.17449(13) 0.5823(3) 0.38976(15) 0.0597(5) Uani 1 1 d . . . . .
C1 C 0.79821(13) 0.5892(3) 0.17896(16) 0.0634(5) Uani 1 1 d . . . . .
C7 C 0.06660(14) 0.5798(3) 0.36489(18) 0.0769(6) Uani 1 1 d . . . . .
H7A H 0.049633 0.676172 0.312414 0.115 Uiso 1 1 calc R U . . .
H7B H 0.033284 0.606423 0.428173 0.115 Uiso 1 1 calc R U . . .
H7C H 0.047270 0.455126 0.338048 0.115 Uiso 1 1 calc R U . . .
C13 C 0.14387(14) 0.5377(4) 0.12394(16) 0.0799(7) Uani 1 1 d . . . . .
H13A H 0.162516 0.528795 0.051945 0.120 Uiso 1 1 calc R U . . .
H13B H 0.099939 0.644516 0.130544 0.120 Uiso 1 1 calc R U . . .
H13C H 0.111684 0.420686 0.142974 0.120 Uiso 1 1 calc R U . . .

loop_
_atom_site_aniso_label
_atom_site_aniso_U_11
_atom_site_aniso_U_22
_atom_site_aniso_U_33
_atom_site_aniso_U_23
_atom_site_aniso_U_13
_atom_site_aniso_U_12
O3 0.0541(8) 0.0970(10) 0.0461(7) -0.0070(6) -0.0075(5) -0.0022(7)
N1 0.0399(7) 0.0505(8) 0.0482(8) 0.0015(5) -0.0076(6) -0.0003(6)
N3 0.0370(7) 0.0654(9) 0.0517(8) 0.0044(6) -0.0038(6) -0.0022(6)
O4 0.0644(9) 0.1400(15) 0.0563(9) 0.0007(8) 0.0056(7) -0.0004(9)
C2 0.0376(8) 0.0418(8) 0.0500(9) 0.0027(6) -0.0040(7) -0.0001(6)
C1A 0.0380(8) 0.0374(8) 0.0553(10) 0.0002(6) -0.0046(7) 0.0000(6)
C5 0.0385(9) 0.0512(9) 0.0541(10) 0.0054(7) -0.0020(7) 0.0005(7)
C4 0.0372(9) 0.0600(10) 0.0542(10) 0.0078(7) -0.0039(7) -0.0023(7)
C2A 0.0450(10) 0.0586(10) 0.0552(11) 0.0058(7) -0.0064(7) -0.0019(7)
C6A 0.0395(9) 0.0651(11) 0.0549(10) -0.0009(8) -0.0080(7) 0.0000(7)
C4A 0.0364(9) 0.0470(9) 0.0710(12) -0.0028(7) -0.0040(7) -0.0004(7)
C3A 0.0402(9) 0.0610(11) 0.0668(12) 0.0038(8) -0.0131(8) -0.0007(8)
N2 0.0410(9) 0.1080(15) 0.1122(16) -0.0108(11) 0.0030(9) 0.0028(9)
C5A 0.0423(9) 0.0706(12) 0.0607(11) -0.0029(8) 0.0001(8) -0.0017(8)
C6 0.0492(10) 0.0691(12) 0.0607(12) 0.0061(8) 0.0032(8) 0.0021(8)
C1 0.0426(10) 0.0659(12) 0.0807(13) -0.0051(9) -0.0046(9) -0.0003(8)
C7 0.0475(11) 0.1074(17) 0.0766(14) 0.0076(11) 0.0105(9) 0.0011(10)
C13 0.0436(11) 0.137(2) 0.0582(12) 0.0126(12) -0.0087(8) -0.0148(11)

loop_
_atom_type_symbol
_atom_type_description
_atom_type_scat_dispersion_real
_atom_type_scat_dispersion_imag
_atom_type_scat_source
C C 0.0033 0.0016 'International Tables Vol C Tables 4.2.6.8 and 6.1.1.4'
H H 0.0000 0.0000 'International Tables Vol C Tables 4.2.6.8 and 6.1.1.4'
N N 0.0061 0.0033 'International Tables Vol C Tables 4.2.6.8 and 6.1.1.4'
O O 0.0106 0.0060 'International Tables Vol C Tables 4.2.6.8 and 6.1.1.4'

loop_
_geom_angle_atom_site_label_1
_geom_angle_atom_site_label_2
_geom_angle_atom_site_label_3
_geom_angle
_geom_angle_site_symmetry_1
_geom_angle_site_symmetry_3
_geom_angle_publ_flag
N1 O3 H3 109.5 . . ?
O3 N1 C5 124.32(14) . . ?
C2 N1 O3 125.98(14) . . ?
C2 N1 C5 109.66(13) . . ?
C2 N3 C4 106.95(14) . . ?
N1 C2 N3 109.38(14) . . ?
N1 C2 C1A 127.21(14) . . ?
N3 C2 C1A 123.39(15) . . ?
C2A C1A C2 123.65(16) . . ?
C6A C1A C2 117.34(14) . . ?
C6A C1A C2A 118.97(16) . . ?
N1 C5 C6 120.17(15) . . ?
C4 C5 N1 103.62(14) . . ?
C4 C5 C6 136.16(16) . . ?
N3 C4 C5 110.39(14) . . ?
N3 C4 C13 120.45(16) . . ?
C5 C4 C13 129.11(16) . . ?
C1A C2A H2A 120.0 . . ?
C3A C2A C1A 119.93(17) . . ?
C3A C2A H2A 120.0 . . ?
C1A C6A H6A 119.3 . . ?
C5A C6A C1A 121.31(16) . . ?
C5A C6A H6A 119.3 . . ?
C3A C4A C5A 120.30(16) . . ?
C3A C4A C1 120.22(16) . . ?
C5A C4A C1 119.48(17) . . ?
C2A C3A H3A 119.8 . . ?
C4A C3A C2A 120.49(16) . . ?
C4A C3A H3A 119.8 . . ?
C6A C5A C4A 118.98(17) . . ?
C6A C5A H5A 120.5 . . ?
C4A C5A H5A 120.5 . . ?
O4 C6 C5 119.39(17) . . ?
O4 C6 C7 120.16(17) . . ?
C5 C6 C7 120.45(17) . . ?
N2 C1 C4A 179.6(2) . . ?
C6 C7 H7A 109.5 . . ?
C6 C7 H7B 109.5 . . ?
C6 C7 H7C 109.5 . . ?
H7A C7 H7B 109.5 . . ?
H7A C7 H7C 109.5 . . ?
H7B C7 H7C 109.5 . . ?
C4 C13 H13A 109.5 . . ?
C4 C13 H13B 109.5 . . ?
C4 C13 H13C 109.5 . . ?
H13A C13 H13B 109.5 . . ?
H13A C13 H13C 109.5 . . ?
H13B C13 H13C 109.5 . . ?

loop_
_geom_bond_atom_site_label_1
_geom_bond_atom_site_label_2
_geom_bond_distance
_geom_bond_site_symmetry_2
_geom_bond_publ_flag
O3 H3 0.8200 . ?
O3 N1 1.3775(17) . ?
N1 C2 1.332(2) . ?
N1 C5 1.388(2) . ?
N3 C2 1.344(2) . ?
N3 C4 1.349(2) . ?
O4 C6 1.238(2) . ?
C2 C1A 1.467(2) . ?
C1A C2A 1.392(2) . ?
C1A C6A 1.385(3) . ?
C5 C4 1.386(3) . ?
C5 C6 1.437(3) . ?
C4 C13 1.498(2) . ?
C2A H2A 0.9300 . ?
C2A C3A 1.381(2) . ?
C6A H6A 0.9300 . ?
C6A C5A 1.381(2) . ?
C4A C3A 1.376(3) . ?
C4A C5A 1.389(2) . ?
C4A C1 1.450(2) . ?
C3A H3A 0.9300 . ?
N2 C1 1.138(3) . ?
C5A H5A 0.9300 . ?
C6 C7 1.488(3) . ?
C7 H7A 0.9600 . ?
C7 H7B 0.9600 . ?
C7 H7C 0.9600 . ?
C13 H13A 0.9600 . ?
C13 H13B 0.9600 . ?
C13 H13C 0.9600 . ?

loop_
_geom_hbond_atom_site_label_D
_geom_hbond_atom_site_label_H
_geom_hbond_atom_site_label_A
_geom_hbond_distance_DH
_geom_hbond_distance_HA
_geom_hbond_distance_DA
_geom_hbond_angle_DHA
_geom_hbond_site_symmetry_A
_geom_hbond_publ_flag
O3 H3 O4 0.82 1.85 2.5506(19) 142.0 . yes
C2A H2A O3 0.93 2.30 2.932(2) 125.0 . yes

loop_
_geom_torsion_atom_site_label_1
_geom_torsion_atom_site_label_2
_geom_torsion_atom_site_label_3
_geom_torsion_atom_site_label_4
_geom_torsion
_geom_torsion_site_symmetry_1
_geom_torsion_site_symmetry_2
_geom_torsion_site_symmetry_3
_geom_torsion_site_symmetry_4
_geom_torsion_publ_flag
O3 N1 C2 N3 -178.23(13) . . . . ?
O3 N1 C2 C1A 3.3(2) . . . . ?
O3 N1 C5 C4 178.49(14) . . . . ?
O3 N1 C5 C6 -3.5(2) . . . . ?
N1 C2 C1A C2A 9.2(2) . . . . ?
N1 C2 C1A C6A -173.04(15) . . . . ?
N1 C5 C4 N3 -0.62(18) . . . . ?
N1 C5 C4 C13 176.70(19) . . . . ?
N1 C5 C6 O4 -3.2(3) . . . . ?
N1 C5 C6 C7 176.06(17) . . . . ?
N3 C2 C1A C2A -169.09(15) . . . . ?
N3 C2 C1A C6A 8.7(2) . . . . ?
C2 N1 C5 C4 0.61(17) . . . . ?
C2 N1 C5 C6 178.66(15) . . . . ?
C2 N3 C4 C5 0.41(19) . . . . ?
C2 N3 C4 C13 -177.18(17) . . . . ?
C2 C1A C2A C3A 176.63(15) . . . . ?
C2 C1A C6A C5A -176.30(16) . . . . ?
C1A C2A C3A C4A -0.2(3) . . . . ?
C1A C6A C5A C4A -0.7(3) . . . . ?
C5 N1 C2 N3 -0.40(17) . . . . ?
C5 N1 C2 C1A -178.88(15) . . . . ?
C4 N3 C2 N1 0.00(17) . . . . ?
C4 N3 C2 C1A 178.55(14) . . . . ?
C4 C5 C6 O4 174.0(2) . . . . ?
C4 C5 C6 C7 -6.7(3) . . . . ?
C2A C1A C6A C5A 1.6(2) . . . . ?
C6A C1A C2A C3A -1.1(2) . . . . ?
C3A C4A C5A C6A -0.7(3) . . . . ?
C5A C4A C3A C2A 1.1(3) . . . . ?
C6 C5 C4 N3 -178.18(19) . . . . ?
C6 C5 C4 C13 -0.9(3) . . . . ?
C1 C4A C3A C2A -178.75(16) . . . . ?
C1 C4A C5A C6A 179.21(16) . . . . ?
